data_7134987
loop_
_publ_author_name
'Yan, Qin-Yuan'
'Han, Song-De'
'Xu, Ting'
'Ji, Cui-Xian'
'Lv, Lin-Lin'
'Yao, Zhao-Quan'
'Zhao, Jiong-Peng'
'Liu, Fu-Chen'

_publ_section_title
;
 Organic ammonium modulated mixed-valence multiferroics exhibiting large
 spontaneous strain and exchange bias.
;
_journal_issue 84
_journal_name_full 'Chemical communications (Cambridge, England)'
_journal_page_first 16412
_journal_page_last 16415
_journal_paper_doi 10.1039/d5cc03844h
_journal_volume 61
_journal_year 2025
_chemical_formula_moiety 'C9 H9 Fe3 O18, 0.333(C18 H54 N6)'
_chemical_formula_sum 'C15 H27 Fe3 N2 O18'
_chemical_formula_weight 690.93
_space_group_crystal_system trigonal
_space_group_IT_number 167
_space_group_name_Hall '-R 3 2"c'
_space_group_name_H-M_alt 'R -3 c :H'
_atom_sites_solution_hydrogens mixed
_atom_sites_solution_primary iterative
_audit_creation_date 2025-06-02
_audit_creation_method
;
Olex2 1.5-ac6-020
(compiled 2024.02.14 svn.r2f8d729c for Rigaku Oxford Diffraction, GUI svn.r6966)
;
_audit_update_record
;
2025-07-07 deposited with the CCDC.	2025-09-15 downloaded from the CCDC.
;
_cell_angle_alpha 90
_cell_angle_beta 90
_cell_angle_gamma 120
_cell_formula_units_Z 6
_cell_length_a 8.4183(6)
_cell_length_b 8.4183(6)
_cell_length_c 63.025(5)
_cell_measurement_reflns_used 928
_cell_measurement_temperature 422.98(10)
_cell_measurement_theta_max 25.9720
_cell_measurement_theta_min 2.8830
_cell_volume 3868.1(5)
_computing_cell_refinement 'CrysAlisPro 1.171.39.9f (Rigaku OD, 2015)'
_computing_data_collection 'CrysAlisPro 1.171.39.9f (Rigaku OD, 2015)'
_computing_data_reduction 'CrysAlisPro 1.171.39.9f (Rigaku OD, 2015)'
_computing_molecular_graphics 'Olex2 1.5-ac6-020 (Dolomanov et al., 2009)'
_computing_publication_material 'Olex2 1.5-ac6-020 (Dolomanov et al., 2009)'
_computing_structure_refinement 'SHELXL 2019/3 (Sheldrick, 2015)'
_computing_structure_solution 'olex2.solve 1.5-ac6-020 (Bourhis et al., 2015)'
_diffrn_ambient_environment air
_diffrn_ambient_temperature 422.98(10)
_diffrn_detector 'CCD plate'
_diffrn_measured_fraction_theta_full 0.999
_diffrn_measured_fraction_theta_max 0.999
_diffrn_measurement_details
;
List of Runs (angles in degrees, time in seconds):

  # Type    Start    End  Width  t~exp~   \w     \q     \k     \f   Frames
#--------------------------------------------------------------------------
  1  \w    -53.00  30.00   0.50    2.00    --   12.90 -57.00 -60.00  166
  2  \w    -71.00   5.00   0.50    2.00    --  -13.20 -77.00 -90.00  152
;
_diffrn_measurement_device 'four-circle diffractometer'
_diffrn_measurement_device_type 'XtaLAB Pro: Kappa dual offset/far'
_diffrn_measurement_method '\w scans'
_diffrn_orient_matrix_type 'CrysAlisPro convention (1999,Acta A55,543-557)'
_diffrn_orient_matrix_UB_11 0.0773598000
_diffrn_orient_matrix_UB_12 0.0681447000
_diffrn_orient_matrix_UB_13 -0.0055669000
_diffrn_orient_matrix_UB_21 0.0227733000
_diffrn_orient_matrix_UB_22 0.0598354000
_diffrn_orient_matrix_UB_23 0.0088234000
_diffrn_orient_matrix_UB_31 0.0543229000
_diffrn_orient_matrix_UB_32 -0.0351813000
_diffrn_orient_matrix_UB_33 0.0042329000
_diffrn_radiation_monochromator graphite
_diffrn_radiation_probe x-ray
_diffrn_radiation_type 'Mo K\a'
_diffrn_radiation_wavelength 0.71073
_diffrn_reflns_av_R_equivalents 0.0360
_diffrn_reflns_av_unetI/netI 0.0299
_diffrn_reflns_Laue_measured_fraction_full 0.999
_diffrn_reflns_Laue_measured_fraction_max 0.999
_diffrn_reflns_limit_h_max 9
_diffrn_reflns_limit_h_min -9
_diffrn_reflns_limit_k_max 10
_diffrn_reflns_limit_k_min -9
_diffrn_reflns_limit_l_max 67
_diffrn_reflns_limit_l_min -74
_diffrn_reflns_number 3540
_diffrn_reflns_point_group_measured_fraction_full 0.999
_diffrn_reflns_point_group_measured_fraction_max 0.999
_diffrn_reflns_theta_full 25.000
_diffrn_reflns_theta_max 25.000
_diffrn_reflns_theta_min 2.868
_diffrn_source 'fine-focus sealed X-ray tube'
_diffrn_source_type 'Enhance (Mo) X-ray Source'
_exptl_absorpt_coefficient_mu 1.750
_exptl_absorpt_correction_T_max 1.00000
_exptl_absorpt_correction_T_min 0.82249
_exptl_absorpt_correction_type multi-scan
_exptl_absorpt_process_details
;
CrysAlisPro 1.171.39.9f (Rigaku Oxford Diffraction, 2015)
Empirical absorption correction using spherical harmonics,
 implemented in SCALE3 ABSPACK scaling algorithm.
;
_exptl_crystal_colour black
_exptl_crystal_colour_primary black
_exptl_crystal_density_diffrn 1.780
_exptl_crystal_description block
_exptl_crystal_F_000 2118
_exptl_crystal_size_max 0.3
_exptl_crystal_size_mid 0.2
_exptl_crystal_size_min 0.1
_refine_diff_density_max 0.422
_refine_diff_density_min -0.347
_refine_diff_density_rms 0.069
_refine_ls_extinction_method none
_refine_ls_goodness_of_fit_ref 1.071
_refine_ls_hydrogen_treatment constr
_refine_ls_matrix_type full
_refine_ls_number_parameters 84
_refine_ls_number_reflns 768
_refine_ls_number_restraints 30
_refine_ls_restrained_S_all 1.143
_refine_ls_R_factor_all 0.0464
_refine_ls_R_factor_gt 0.0342
_refine_ls_shift/su_max 0.000
_refine_ls_shift/su_mean 0.000
_refine_ls_structure_factor_coef Fsqd
_refine_ls_weighting_details 'w=1/[\s^2^(Fo^2^)+(0.0422P)^2^+6.8628P] where P=(Fo^2^+2Fc^2^)/3'
_refine_ls_weighting_scheme calc
_refine_ls_wR_factor_gt 0.0855
_refine_ls_wR_factor_ref 0.0942
_reflns_Friedel_coverage 0.000
_reflns_number_gt 567
_reflns_number_total 768
_reflns_threshold_expression 'I > 2\s(I)'
_cod_data_source_file d5cc03844h2.cif
_cod_data_source_block 3HTP
_cod_depositor_comments 'Adding full bibliography for 7134983--7134988.cif.'
_cod_original_cell_volume 3868.0(7)
_cod_original_sg_symbol_H-M 'R -3 c'
_cod_database_code 7134987
_shelx_shelxl_version_number 2019/3
_shelx_space_group_comment
;
The symmetry employed for this shelxl refinement is uniquely defined
by the following loop, which should always be used as a source of
symmetry information in preference to the above space-group names.
They are only intended as comments.
;
_shelx_estimated_absorpt_t_max 0.844
_shelx_estimated_absorpt_t_min 0.622
_reflns_odcompleteness_completeness 99.00
_reflns_odcompleteness_iscentric 1
_reflns_odcompleteness_theta 27.42
_olex2_refinement_description
;
1. Fixed Uiso
 At 1.2 times of:
  All C(H) groups, All C(H,H) groups, All N(H,H) groups
 At 1.5 times of:
  All C(H,H,H) groups
2. Restrained distances
 C5-C4
 1.54 with sigma of 0.02
 N1-C4
 1.52 with sigma of 0.02
 N1-C3
 1.52 with sigma of 0.02
 C3-C3_$1
 1.52 with sigma of 0.02
 C4-C3
 2.45 with sigma of 0.02
3. Restrained planarity
 C3, C5, C4, N1
 with sigma of 0.1
4. Uiso/Uaniso restraints and constraints
Uanis(C5) \\sim Ueq, Uanis(C4) \\sim Ueq, Uanis(N1) \\sim Ueq, Uanis(C3) \\sim
Ueq: with sigma of 0.01 and sigma for terminal atoms of 0.02
5. Others
 Fixed Sof: C3(0.333333) H3B(0.333333) H3A(0.333333) N1(0.333333)
 H1A(0.333333) H1B(0.333333) C4(0.333333) H4A(0.333333) H4B(0.333333)
 C5(0.333333) H5A(0.333333) H5B(0.333333) H5C(0.333333)
6.a Riding coordinates:
 C3(H3B,H3A), N1(H1A,H1B)
6.b Secondary CH2 refined with riding coordinates:
 C4(H4A,H4B)
6.c Aromatic/amide H refined with riding coordinates:
 C2(H2), C1(H1)
6.d Idealised Me refined as rotating group:
 C5(H5A,H5B,H5C)
;
_olex2_submission_special_instructions 'No special instructions were received'
_oxdiff_exptl_absorpt_empirical_details
;
Empirical correction (ABSPACK) includes:
- Absorption correction using spherical harmonics
- Frame scaling
- Detector area scaling
;
_oxdiff_exptl_absorpt_empirical_full_max 1.109
_oxdiff_exptl_absorpt_empirical_full_min 0.894

loop_
_space_group_symop_operation_xyz
'x, y, z'
'-y, x-y, z'
'-x+y, -x, z'
'y, x, -z+1/2'
'x-y, -y, -z+1/2'
'-x, -x+y, -z+1/2'
'x+2/3, y+1/3, z+1/3'
'-y+2/3, x-y+1/3, z+1/3'
'-x+y+2/3, -x+1/3, z+1/3'
'y+2/3, x+1/3, -z+5/6'
'x-y+2/3, -y+1/3, -z+5/6'
'-x+2/3, -x+y+1/3, -z+5/6'
'x+1/3, y+2/3, z+2/3'
'-y+1/3, x-y+2/3, z+2/3'
'-x+y+1/3, -x+2/3, z+2/3'
'y+1/3, x+2/3, -z+7/6'
'x-y+1/3, -y+2/3, -z+7/6'
'-x+1/3, -x+y+2/3, -z+7/6'
'-x, -y, -z'
'y, -x+y, -z'
'x-y, x, -z'
'-y, -x, z-1/2'
'-x+y, y, z-1/2'
'x, x-y, z-1/2'
'-x+2/3, -y+1/3, -z+1/3'
'y+2/3, -x+y+1/3, -z+1/3'
'x-y+2/3, x+1/3, -z+1/3'
'-y+2/3, -x+1/3, z-1/6'
'-x+y+2/3, y+1/3, z-1/6'
'x+2/3, x-y+1/3, z-1/6'
'-x+1/3, -y+2/3, -z+2/3'
'y+1/3, -x+y+2/3, -z+2/3'
'x-y+1/3, x+2/3, -z+2/3'
'-y+1/3, -x+2/3, z+1/6'
'-x+y+1/3, y+2/3, z+1/6'
'x+1/3, x-y+2/3, z+1/6'

loop_
_atom_site_label
_atom_site_type_symbol
_atom_site_fract_x
_atom_site_fract_y
_atom_site_fract_z
_atom_site_U_iso_or_equiv
_atom_site_adp_type
_atom_site_occupancy
_atom_site_site_symmetry_order
_atom_site_calc_flag
_atom_site_refinement_flags_posn
_atom_site_refinement_flags_adp
_atom_site_refinement_flags_occupancy
_atom_site_disorder_assembly
_atom_site_disorder_group
Fe2 Fe 0.666667 0.333333 0.333333 0.0241(3) Uani 1 6 d S T P . .
Fe1 Fe 0.333333 0.666667 0.27745(2) 0.0276(3) Uani 1 3 d S T P . .
O3 O 0.6613(3) 0.5267(3) 0.31522(3) 0.0468(6) Uani 1 1 d . . . . .
O2 O 0.5414(3) 0.6589(3) 0.29623(3) 0.0541(7) Uani 1 1 d . . . . .
O1 O 0.3198(3) 0.4484(3) 0.25928(4) 0.0602(7) Uani 1 1 d . . . . .
C2 C 0.5331(5) 0.5326(5) 0.30639(4) 0.0457(9) Uani 1 1 d . . . . .
H2 H 0.417758 0.428791 0.307685 0.055 Uiso 1 1 calc R U . . .
C1 C 0.4476(6) 0.4476(6) 0.250000 0.0494(13) Uani 1 2 d S T P . .
H1 H 0.558119 0.558121 0.250000 0.059 Uiso 1 2 calc R U P . .
C3 C 0.990(3) 1.062(3) 0.25835(15) 0.109(7) Uani 0.3333 1 d D U P . .
H3B H 1.025864 1.187713 0.255489 0.131 Uiso 0.3333 1 d R U P A .
H3A H 0.859954 0.988613 0.260029 0.131 Uiso 0.3333 1 d R U P . .
N1 N 1.0905(19) 1.043(3) 0.2773(2) 0.125(6) Uani 0.3333 1 d D U P A -1
H1A H 1.094465 0.943131 0.276288 0.150 Uiso 0.3333 1 d R U P A -1
H1B H 1.189965 1.145741 0.279238 0.150 Uiso 0.3333 1 d R U P A -1
C4 C 0.945(3) 1.014(4) 0.2949(2) 0.114(7) Uani 0.3333 1 d D U P A -1
H4A H 0.927487 1.119136 0.295832 0.137 Uiso 0.3333 1 calc R U P A -1
H4B H 0.827373 0.905177 0.291971 0.137 Uiso 0.3333 1 calc R U P A -1
C5 C 1.029(8) 0.990(9) 0.3152(2) 0.151(12) Uani 0.3333 1 d D U P A -1
H5A H 0.948887 0.972220 0.326901 0.226 Uiso 0.3333 1 calc R U P A -1
H5B H 1.145563 1.098447 0.317560 0.226 Uiso 0.3333 1 calc R U P A -1
H5C H 1.045345 0.886005 0.313796 0.226 Uiso 0.3333 1 calc R U P A -1

loop_
_atom_site_aniso_label
_atom_site_aniso_U_11
_atom_site_aniso_U_22
_atom_site_aniso_U_33
_atom_site_aniso_U_23
_atom_site_aniso_U_13
_atom_site_aniso_U_12
Fe2 0.0242(4) 0.0242(4) 0.0240(5) 0.000 0.000 0.01209(19)
Fe1 0.0265(3) 0.0265(3) 0.0297(4) 0.000 0.000 0.01325(16)
O3 0.0426(14) 0.0429(14) 0.0548(13) 0.0160(11) -0.0057(11) 0.0212(12)
O2 0.0545(16) 0.0474(15) 0.0624(14) 0.0142(12) -0.0141(12) 0.0269(13)
O1 0.0472(15) 0.0547(16) 0.0773(16) -0.0236(13) 0.0131(13) 0.0243(13)
C2 0.041(2) 0.0415(19) 0.051(2) 0.0110(16) -0.0035(16) 0.0175(17)
C1 0.044(2) 0.044(2) 0.059(3) -0.0115(13) 0.0115(13) 0.021(2)
C3 0.073(7) 0.108(12) 0.131(11) 0.027(7) -0.021(9) 0.034(8)
N1 0.134(10) 0.101(9) 0.159(9) 0.039(8) 0.009(7) 0.073(8)
C4 0.116(12) 0.087(9) 0.133(9) -0.029(8) 0.023(8) 0.045(7)
C5 0.118(18) 0.171(19) 0.177(13) -0.002(19) 0.010(15) 0.082(13)

loop_
_atom_type_symbol
_atom_type_description
_atom_type_scat_dispersion_real
_atom_type_scat_dispersion_imag
_atom_type_scat_source
C C 0.0033 0.0016 'International Tables Vol C Tables 4.2.6.8 and 6.1.1.4'
H H 0.0000 0.0000 'International Tables Vol C Tables 4.2.6.8 and 6.1.1.4'
Fe Fe 0.3463 0.8444 'International Tables Vol C Tables 4.2.6.8 and 6.1.1.4'
N N 0.0061 0.0033 'International Tables Vol C Tables 4.2.6.8 and 6.1.1.4'
O O 0.0106 0.0060 'International Tables Vol C Tables 4.2.6.8 and 6.1.1.4'

loop_
_geom_angle_atom_site_label_1
_geom_angle_atom_site_label_2
_geom_angle_atom_site_label_3
_geom_angle
_geom_angle_site_symmetry_1
_geom_angle_site_symmetry_3
_geom_angle_publ_flag
O3 Fe2 O3 90.84(9) 31_655 32 ?
O3 Fe2 O3 179.985(1) 33_545 3_665 ?
O3 Fe2 O3 90.83(9) . 2_655 ?
O3 Fe2 O3 90.85(9) 31_655 33_545 ?
O3 Fe2 O3 89.17(9) 31_655 2_655 ?
O3 Fe2 O3 90.85(9) 32 33_545 ?
O3 Fe2 O3 89.16(9) 32 3_665 ?
O3 Fe2 O3 179.990(1) 31_655 . ?
O3 Fe2 O3 90.83(9) . 3_665 ?
O3 Fe2 O3 89.16(9) 32 . ?
O3 Fe2 O3 179.985(1) 32 2_655 ?
O3 Fe2 O3 89.16(9) 33_545 . ?
O3 Fe2 O3 90.82(9) 3_665 2_655 ?
O3 Fe2 O3 89.16(9) 31_655 3_665 ?
O3 Fe2 O3 89.17(9) 33_545 2_655 ?
O2 Fe1 O2 92.41(9) 3_565 . ?
O2 Fe1 O2 92.41(9) 2_665 . ?
O2 Fe1 O2 92.41(9) 2_665 3_565 ?
O1 Fe1 O2 87.85(10) 3_565 3_565 ?
O1 Fe1 O2 86.20(9) 2_665 . ?
O1 Fe1 O2 87.85(10) 2_665 2_665 ?
O1 Fe1 O2 178.59(9) 2_665 3_565 ?
O1 Fe1 O2 87.86(10) . . ?
O1 Fe1 O2 86.20(9) 3_565 2_665 ?
O1 Fe1 O2 178.59(9) . 2_665 ?
O1 Fe1 O2 178.59(9) 3_565 . ?
O1 Fe1 O2 86.20(9) . 3_565 ?
O1 Fe1 O1 93.54(10) 2_665 . ?
O1 Fe1 O1 93.54(10) 3_565 . ?
O1 Fe1 O1 93.54(10) 3_565 2_665 ?
C2 O3 Fe2 131.5(2) . . ?
C2 O2 Fe1 129.0(2) . . ?
C1 O1 Fe1 126.5(3) . . ?
O3 C2 H2 116.4 . . ?
O2 C2 O3 127.2(3) . . ?
O2 C2 H2 116.4 . . ?
O1 C1 O1 128.3(5) . 4 ?
O1 C1 H1 115.8 4 . ?
O1 C1 H1 115.8 . . ?
C3 C3 C3 60.00(3) 3_675 2_765 ?
C3 C3 C3 41.5(11) 6_765 4 ?
C3 C3 C3 45.6(9) 3_675 4 ?
C3 C3 C3 85.5(17) 3_675 6_765 ?
C3 C3 C3 44.9(11) 6_765 5_675 ?
C3 C3 C3 92.9(6) 2_765 6_765 ?
C3 C3 C3 64.9(17) 2_765 4 ?
C3 C3 C3 75.2(19) 3_675 5_675 ?
C3 C3 C3 49.6(16) 2_765 5_675 ?
C3 C3 C3 39.9(8) 5_675 4 ?
C3 C3 H3B 126.3 3_675 . ?
C3 C3 H3B 77.2 6_765 . ?
C3 C3 H3B 118.7 5_675 . ?
C3 C3 H3B 167.1 2_765 . ?
C3 C3 H3B 110.4 4 . ?
C3 C3 H3A 117.0(12) 2_765 3_675 ?
C3 C3 H3A 57.3(12) 3_675 3_675 ?
C3 C3 H3A 112.5 4 . ?
C3 C3 H3A 116.3(6) 5_675 3_675 ?
C3 C3 H3A 73.6 5_675 . ?
C3 C3 H3A 88(3) 6_765 3_675 ?
C3 C3 H3A 122.5 3_675 . ?
C3 C3 H3A 76.6(14) 4 3_675 ?
C3 C3 H3A 103.8 6_765 . ?
C3 C3 H3A 63.0 2_765 . ?
C3 C3 N1 122.4(17) 5_675 . ?
C3 C3 N1 53.4(9) 3_675 . ?
C3 C3 N1 80.4(12) 2_765 . ?
C3 C3 N1 98.9(14) 4 . ?
C3 C3 N1 136(3) 6_765 . ?
H3B C3 H3A 110.9 . . ?
H3B C3 H3A 71.6 . 3_675 ?
H3A C3 H3A 167.7 . 3_675 ?
N1 C3 H3B 112.5 . . ?
N1 C3 H3A 111.2 . . ?
N1 C3 H3A 57.9(7) . 3_675 ?
C3 N1 H3A 41.3(12) . 3_675 ?
C3 N1 H1A 109.8 . . ?
C3 N1 H1B 108.4 . . ?
C3 N1 C4 98.0(10) . . ?
H1A N1 H3A 115.6 . 3_675 ?
H1A N1 H1B 120.0 . . ?
H1B N1 H3A 71.1 . 3_675 ?
C4 N1 H3A 127.8(16) . 3_675 ?
C4 N1 H1A 107.9 . . ?
C4 N1 H1B 110.4 . . ?
N1 C4 H4A 111.1 . . ?
N1 C4 H4B 111.1 . . ?
H4A C4 H4B 109.0 . . ?
C5 C4 N1 103.5(15) . . ?
C5 C4 H4A 111.1 . . ?
C5 C4 H4B 111.1 . . ?
C4 C5 H5A 109.5 . . ?
C4 C5 H5B 109.5 . . ?
C4 C5 H5C 109.5 . . ?
H5A C5 H5B 109.5 . . ?
H5A C5 H5C 109.5 . . ?
H5B C5 H5C 109.5 . . ?

loop_
_geom_bond_atom_site_label_1
_geom_bond_atom_site_label_2
_geom_bond_distance
_geom_bond_site_symmetry_2
_geom_bond_publ_flag
Fe2 O3 2.007(2) 31_655 ?
Fe2 O3 2.007(2) 2_655 ?
Fe2 O3 2.007(2) 3_665 ?
Fe2 O3 2.007(2) 32 ?
Fe2 O3 2.007(2) 33_545 ?
Fe2 O3 2.007(2) . ?
Fe1 O2 2.141(2) 2_665 ?
Fe1 O2 2.141(2) . ?
Fe1 O2 2.141(2) 3_565 ?
Fe1 O1 2.120(2) 3_565 ?
Fe1 O1 2.120(2) . ?
Fe1 O1 2.120(2) 2_665 ?
O3 C2 1.237(4) . ?
O2 C2 1.213(3) . ?
O1 C1 1.227(3) . ?
C2 H2 0.9300 . ?
C1 H1 0.9300 . ?
C3 C3 1.39(3) 5_675 ?
C3 C3 1.061(19) 6_765 ?
C3 C3 1.485(16) 4 ?
C3 C3 0.98(2) 2_765 ?
C3 C3 0.98(2) 3_675 ?
C3 H3B 0.9601 . ?
C3 H3A 1.02(3) 3_675 ?
C3 H3A 0.9600 . ?
C3 N1 1.518(13) . ?
N1 H1A 0.8600 . ?
N1 H1B 0.8600 . ?
N1 C4 1.579(14) . ?
C4 H4A 0.9700 . ?
C4 H4B 0.9700 . ?
C4 C5 1.519(19) . ?
C5 H5A 0.9600 . ?
C5 H5B 0.9600 . ?
C5 H5C 0.9600 . ?

loop_
_geom_hbond_atom_site_label_D
_geom_hbond_atom_site_label_H
_geom_hbond_atom_site_label_A
_geom_hbond_distance_DH
_geom_hbond_distance_HA
_geom_hbond_distance_DA
_geom_hbond_angle_DHA
_geom_hbond_site_symmetry_A
_geom_hbond_publ_flag
C3 H3B O1 0.96 2.36 3.04(2) 127.5 1_665 yes
C3 H3A O1 0.96 2.27 3.21(2) 165.7 2_665 yes
N1 H1A O2 0.86 2.69 3.247(14) 124.2 2_765 yes
N1 H1B O1 0.86 2.55 3.175(19) 130.7 1_665 yes
C4 H4A O2 0.97 2.48 3.27(3) 138.6 3_675 yes
C4 H4B O2 0.97 2.27 3.21(3) 161.9 . yes
C5 H5A O3 0.96 3.57 3.81(4) 97.4 3_675 yes

loop_
_geom_torsion_atom_site_label_1
_geom_torsion_atom_site_label_2
_geom_torsion_atom_site_label_3
_geom_torsion_atom_site_label_4
_geom_torsion
_geom_torsion_site_symmetry_1
_geom_torsion_site_symmetry_2
_geom_torsion_site_symmetry_3
_geom_torsion_site_symmetry_4
_geom_torsion_publ_flag
Fe2 O3 C2 O2 177.2(2) . . . . ?
Fe1 O2 C2 O3 171.6(2) . . . . ?
Fe1 O1 C1 O1 173.9(2) . . . 4 ?
C3 C3 N1 C4 -151.0(13) 4 . . . ?
C3 C3 N1 C4 -116(2) 5_675 . . . ?
C3 C3 N1 C4 -173(3) 6_765 . . . ?
C3 C3 N1 C4 -148(3) 3_675 . . . ?
C3 C3 N1 C4 -89(2) 2_765 . . . ?
C3 N1 C4 C5 179.6(17) . . . . ?
